data_7209928
loop_
_publ_author_name
'Yamada, Manabu'
'Hamada, Fumio'

_publ_section_title
;
 Supramolecular assemblies with water-soluble p-sulfonatothiacalix[6]arene
 lanthanide complexes: one-dimensional &#x2018;ladder-type&#x2019;
 coordination polymers and one-dimensional hydrogen-bonded polymers
;
_journal_issue 28
_journal_name_full CrystEngComm
_journal_page_first 5703
_journal_paper_doi 10.1039/c3ce40431e
_journal_volume 15
_journal_year 2013
_chemical_formula_moiety 'C36 H78 O56 S12 Tb2'
_chemical_formula_sum 'C36 H78 O56 S12 Tb2'
_chemical_formula_weight 2109.55
_space_group_IT_number 14
_symmetry_cell_setting monoclinic
_symmetry_Int_Tables_number 14
_symmetry_space_group_name_Hall '-P 2yn'
_symmetry_space_group_name_H-M 'P 1 21/n 1'
_atom_sites_solution_hydrogens geom
_atom_sites_solution_primary direct
_atom_sites_solution_secondary difmap
_cell_angle_alpha 90.0000
_cell_angle_beta 110.5668(9)
_cell_angle_gamma 90.0000
_cell_formula_units_Z 2
_cell_length_a 15.5538(4)
_cell_length_b 12.2885(4)
_cell_length_c 20.6249(6)
_cell_measurement_reflns_used 30612
_cell_measurement_temperature 100.1
_cell_measurement_theta_max 27.45
_cell_measurement_theta_min 3.10
_cell_volume 3690.84(19)
_computing_cell_refinement 'RAPID AUTO'
_computing_data_collection 'RAPID AUTO (Rigaku, ????)'
_computing_data_reduction 'RAPID AUTO'
_computing_molecular_graphics 'CrystalStructure 4.0'
_computing_publication_material 'CrystalStructure 4.0 (Rigaku, 2010)'
_computing_structure_refinement 'SHELXL97 (Sheldrick, 2008)'
_computing_structure_solution 'SHELXS97 (Sheldrick, 2008)'
_diffrn_ambient_temperature 100.1
_diffrn_detector_area_resol_mean 10.000
_diffrn_measured_fraction_theta_full 0.996
_diffrn_measured_fraction_theta_max 0.996
_diffrn_measurement_device_type 'Rigaku R-AXIS RAPID'
_diffrn_measurement_method \w
_diffrn_radiation_type 'Mo K\a'
_diffrn_radiation_wavelength 0.71075
_diffrn_reflns_av_R_equivalents 0.0287
_diffrn_reflns_limit_h_max 20
_diffrn_reflns_limit_h_min -20
_diffrn_reflns_limit_k_max 15
_diffrn_reflns_limit_k_min -15
_diffrn_reflns_limit_l_max 26
_diffrn_reflns_limit_l_min -26
_diffrn_reflns_number 35225
_diffrn_reflns_theta_full 27.45
_diffrn_reflns_theta_max 27.45
_diffrn_standards_number 0
_exptl_absorpt_coefficient_mu 2.351
_exptl_absorpt_correction_T_max 0.556
_exptl_absorpt_correction_T_min 0.490
_exptl_absorpt_correction_type multi-scan
_exptl_absorpt_process_details 'ABSCOR (Rigaku, 1995)'
_exptl_crystal_colour colorless
_exptl_crystal_density_diffrn 1.898
_exptl_crystal_density_method 'not measured'
_exptl_crystal_description block
_exptl_crystal_F_000 2128.00
_exptl_crystal_size_max 0.300
_exptl_crystal_size_mid 0.300
_exptl_crystal_size_min 0.250
_refine_diff_density_max 0.620
_refine_diff_density_min -1.010
_refine_ls_extinction_method none
_refine_ls_goodness_of_fit_ref 1.109
_refine_ls_hydrogen_treatment constr
_refine_ls_number_parameters 570
_refine_ls_number_reflns 8400
_refine_ls_number_restraints 0
_refine_ls_R_factor_gt 0.0207
_refine_ls_shift/su_max 0.004
_refine_ls_structure_factor_coef Fsqd
_refine_ls_weighting_details 'w = 1/[\s^2^(Fo^2^)+(0.0179P)^2^+7.0514P] where P=(Fo^2^+2Fc^2^)/3'
_refine_ls_weighting_scheme calc
_refine_ls_wR_factor_ref 0.0543
_reflns_number_gt 7817
_reflns_number_total 8400
_reflns_threshold_expression F^2^>2.0\s(F^2^)
_cod_data_source_file c3ce40431e.txt
_cod_data_source_block TC6A-SO3Tb
_cod_original_cell_volume 3690.82(17)
_cod_database_code 7209928

loop_
_symmetry_equiv_pos_site_id
_symmetry_equiv_pos_as_xyz
1 +X,+Y,+Z
2 1/2-X,1/2+Y,1/2-Z
3 -X,-Y,-Z
4 1/2+X,1/2-Y,1/2+Z

loop_
_atom_site_label
_atom_site_type_symbol
_atom_site_fract_x
_atom_site_fract_y
_atom_site_fract_z
_atom_site_U_iso_or_equiv
_atom_site_adp_type
_atom_site_occupancy
_atom_site_symmetry_multiplicity
_atom_site_calc_flag
_atom_site_refinement_flags
Tb1 Tb 0.167734(7) 0.736330(8) 0.647958(5) 0.00955(4) Uani 1.0 4 d .
S1 S 0.48543(4) 0.83953(4) 0.62945(3) 0.00991(11) Uani 1.0 4 d .
S2 S 0.38040(4) 0.56032(4) 0.40370(3) 0.00880(10) Uani 1.0 4 d .
S3 S 0.21540(4) 0.91362(4) 0.24068(3) 0.00927(10) Uani 1.0 4 d .
S4 S 0.41625(4) 0.41326(4) 0.66176(3) 0.01005(11) Uani 1.0 4 d .
S5 S 0.02151(4) 0.66398(5) 0.35896(3) 0.01196(11) Uani 1.0 4 d .
S6 S 0.17735(4) 1.26540(5) 0.39286(3) 0.01260(11) Uani 1.0 4 d .
O1 O 0.44699(12) 0.76842(13) 0.47736(9) 0.0134(4) Uani 1.0 4 d .
O2 O 0.37046(11) 0.76761(13) 0.31914(9) 0.0125(4) Uani 1.0 4 d .
O3 O 0.41313(11) 0.99080(13) 0.28849(9) 0.0127(4) Uani 1.0 4 d .
O4 O 0.31786(11) 0.40602(14) 0.65268(9) 0.0151(4) Uani 1.0 4 d .
O5 O 0.47174(12) 0.44571(14) 0.73192(9) 0.0169(4) Uani 1.0 4 d .
O6 O 0.44886(12) 0.31608(13) 0.63765(9) 0.0167(4) Uani 1.0 4 d .
O7 O 0.01360(13) 0.74537(15) 0.40857(9) 0.0200(4) Uani 1.0 4 d .
O8 O 0.02964(12) 0.55325(15) 0.38659(10) 0.0216(4) Uani 1.0 4 d .
O9 O -0.05244(11) 0.67483(15) 0.29215(9) 0.0163(4) Uani 1.0 4 d .
O10 O 0.13496(12) 1.19372(15) 0.43051(9) 0.0179(4) Uani 1.0 4 d .
O11 O 0.10931(12) 1.31402(15) 0.33241(10) 0.0197(4) Uani 1.0 4 d .
O12 O 0.23896(12) 1.34380(15) 0.43943(10) 0.0208(4) Uani 1.0 4 d .
O13 O 0.24066(14) 0.88667(16) 0.61870(10) 0.0201(4) Uani 1.0 4 d .
O14 O 0.08390(13) 0.89295(15) 0.66093(10) 0.0153(4) Uani 1.0 4 d .
O15 O 0.25767(13) 0.81585(16) 0.75652(9) 0.0162(4) Uani 1.0 4 d .
O16 O 0.07706(13) 0.68525(15) 0.71235(10) 0.0148(4) Uani 1.0 4 d .
O17 O 0.29179(13) 0.62113(15) 0.71046(10) 0.0191(4) Uani 1.0 4 d .
O18 O 0.12679(14) 0.54891(16) 0.61969(11) 0.0216(4) Uani 1.0 4 d .
O19 O 0.21889(13) 0.68409(16) 0.55597(10) 0.0164(4) Uani 1.0 4 d .
O20 O 0.03236(14) 0.75406(19) 0.54815(11) 0.0256(5) Uani 1.0 4 d .
O21 O 0.2428(2) 0.86497(19) 0.48965(12) 0.0339(5) Uani 1.0 4 d .
O22 O 0.15961(14) 0.48081(16) 0.50691(10) 0.0196(4) Uani 1.0 4 d .
O23 O 0.11751(13) 0.50960(16) 0.79696(10) 0.0173(4) Uani 1.0 4 d .
O24 O 0.36939(14) 0.60756(15) 0.85294(10) 0.0192(4) Uani 1.0 4 d .
O25 O 0.26323(15) 0.70196(18) 0.92327(11) 0.0256(5) Uani 1.0 4 d .
O26 O 0.09688(17) 0.60459(16) 0.91352(12) 0.0287(5) Uani 1.0 4 d .
O27 O 0.10918(18) 0.47426(17) 1.02051(11) 0.0307(5) Uani 1.0 4 d .
O28A O 0.0956(3) 0.9698(3) 0.4165(2) 0.0568(10) Uiso 0.8000 4 d .
O28B O 0.0813(9) 0.9838(11) 0.4526(7) 0.042(3) Uiso 0.2000 4 d .
C1 C 0.42418(15) 0.52125(18) 0.60744(11) 0.0095(4) Uani 1.0 4 d .
C2 C 0.40040(15) 0.50305(17) 0.53621(11) 0.0088(4) Uani 1.0 4 d .
C3 C 0.40745(15) 0.58743(18) 0.49326(11) 0.0088(4) Uani 1.0 4 d .
C4 C 0.43908(15) 0.69092(17) 0.52155(11) 0.0085(4) Uani 1.0 4 d .
C5 C 0.46052(15) 0.70763(18) 0.59280(12) 0.0090(4) Uani 1.0 4 d .
C6 C 0.45243(14) 0.62282(18) 0.63501(11) 0.0097(5) Uani 1.0 4 d .
C7 C 0.12547(15) 0.69107(19) 0.34596(12) 0.0107(5) Uani 1.0 4 d .
C8 C 0.13237(15) 0.78281(18) 0.30852(11) 0.0100(5) Uani 1.0 4 d .
C9 C 0.21432(15) 0.80661(18) 0.29881(11) 0.0097(5) Uani 1.0 4 d .
C10 C 0.29219(15) 0.74007(18) 0.32906(12) 0.0101(5) Uani 1.0 4 d .
C11 C 0.28407(15) 0.64771(18) 0.36671(11) 0.0091(4) Uani 1.0 4 d .
C12 C 0.20076(15) 0.62214(18) 0.37397(11) 0.0103(5) Uani 1.0 4 d .
C13 C 0.24793(15) 1.18142(18) 0.36235(12) 0.0104(5) Uani 1.0 4 d .
C14 C 0.34090(15) 1.20640(18) 0.37863(11) 0.0089(4) Uani 1.0 4 d .
C15 C 0.39532(15) 1.14157(17) 0.35338(11) 0.0083(4) Uani 1.0 4 d .
C16 C 0.35665(15) 1.05001(17) 0.31180(11) 0.0087(4) Uani 1.0 4 d .
C17 C 0.26382(15) 1.02529(17) 0.29717(11) 0.0085(4) Uani 1.0 4 d .
C18 C 0.20905(15) 1.09165(18) 0.32175(11) 0.0103(5) Uani 1.0 4 d .
H1 H 0.3795 0.4334 0.5173 0.0106 Uiso 1.0 4 calc R
H2 H 0.4665 0.6350 0.6831 0.0116 Uiso 1.0 4 calc R
H3 H 0.0808 0.8294 0.2895 0.0120 Uiso 1.0 4 calc R
H4 H 0.1952 0.5580 0.3979 0.0124 Uiso 1.0 4 calc R
H5 H 0.3668 1.2676 0.4069 0.0107 Uiso 1.0 4 calc R
H6 H 0.1458 1.0755 0.3108 0.0123 Uiso 1.0 4 calc R
H7 H 0.4488 0.8301 0.4954 0.0160 Uiso 1.0 4 calc R
H8 H 0.4131 0.7265 0.3427 0.0150 Uiso 1.0 4 calc R
H9 H 0.3848 0.9362 0.2669 0.0152 Uiso 1.0 4 calc R
H10 H 0.2770 0.9262 0.6455 0.0241 Uiso 1.0 4 calc R
H11 H 0.2435 0.8890 0.5843 0.0241 Uiso 1.0 4 calc R
H12 H 0.0684 0.8999 0.6908 0.0183 Uiso 1.0 4 calc R
H13 H 0.1001 0.9515 0.6543 0.0183 Uiso 1.0 4 calc R
H14 H 0.2375 0.8410 0.7817 0.0194 Uiso 1.0 4 calc R
H15 H 0.3066 0.8210 0.7684 0.0194 Uiso 1.0 4 calc R
H16 H 0.0231 0.6892 0.6990 0.0178 Uiso 1.0 4 calc R
H17 H 0.0896 0.6377 0.7341 0.0178 Uiso 1.0 4 calc R
H18 H 0.3156 0.6175 0.7519 0.0230 Uiso 1.0 4 calc R
H19 H 0.2900 0.5623 0.6942 0.0230 Uiso 1.0 4 calc R
H20 H 0.1335 0.5190 0.5871 0.0259 Uiso 1.0 4 calc R
H21 H 0.0747 0.5302 0.6221 0.0259 Uiso 1.0 4 calc R
H22 H 0.2117 0.6318 0.5393 0.0197 Uiso 1.0 4 calc R
H23 H 0.2323 0.7271 0.5320 0.0197 Uiso 1.0 4 calc R
H24 H 0.0281 0.7459 0.5127 0.0307 Uiso 1.0 4 calc R
H25 H -0.0183 0.7760 0.5489 0.0307 Uiso 1.0 4 calc R
H26 H 0.1946 0.8955 0.4722 0.0407 Uiso 1.0 4 calc R
H27 H 0.2840 0.8981 0.4784 0.0407 Uiso 1.0 4 calc R
H28 H 0.1870 0.4378 0.4961 0.0235 Uiso 1.0 4 calc R
H29 H 0.1165 0.4954 0.4751 0.0235 Uiso 1.0 4 calc R
H30 H 0.0876 0.4661 0.7750 0.0208 Uiso 1.0 4 calc R
H31 H 0.0977 0.5323 0.8225 0.0208 Uiso 1.0 4 calc R
H32 H 0.3345 0.6248 0.8744 0.0230 Uiso 1.0 4 calc R
H33 H 0.4172 0.6545 0.8669 0.0230 Uiso 1.0 4 calc R
H34 H 0.2418 0.7597 0.9068 0.0307 Uiso 1.0 4 calc R
H35 H 0.2914 0.7047 0.9636 0.0307 Uiso 1.0 4 calc R
H36 H 0.0548 0.6353 0.8952 0.0344 Uiso 1.0 4 calc R
H37 H 0.1522 0.6355 0.9188 0.0344 Uiso 1.0 4 calc R
H38 H 0.0997 0.5182 0.9896 0.0368 Uiso 1.0 4 calc R
H39 H 0.1145 0.5076 1.0523 0.0368 Uiso 1.0 4 calc R

loop_
_atom_site_aniso_label
_atom_site_aniso_U_11
_atom_site_aniso_U_22
_atom_site_aniso_U_33
_atom_site_aniso_U_12
_atom_site_aniso_U_13
_atom_site_aniso_U_23
Tb1 0.00949(6) 0.01012(6) 0.00945(6) -0.00145(4) 0.00382(4) -0.00189(4)
S1 0.0081(3) 0.0085(3) 0.0133(3) -0.00137(19) 0.0040(2) -0.0030(2)
S2 0.0102(3) 0.0086(3) 0.0070(3) 0.00156(19) 0.0022(2) 0.00014(19)
S3 0.0114(3) 0.0074(3) 0.0073(3) -0.00084(19) 0.0011(2) 0.00072(19)
S4 0.0107(3) 0.0095(3) 0.0106(3) 0.0004(2) 0.0046(2) 0.0030(2)
S5 0.0086(3) 0.0149(3) 0.0124(3) -0.0007(2) 0.0037(2) 0.0011(2)
S6 0.0097(3) 0.0122(3) 0.0168(3) -0.0001(2) 0.0057(3) -0.0050(2)
O1 0.0213(9) 0.0077(8) 0.0118(8) -0.0025(7) 0.0066(7) 0.0003(6)
O2 0.0092(8) 0.0124(8) 0.0154(9) 0.0008(6) 0.0037(7) 0.0040(7)
O3 0.0104(8) 0.0100(8) 0.0178(9) -0.0022(6) 0.0052(7) -0.0076(7)
O4 0.0102(8) 0.0189(9) 0.0167(9) -0.0004(7) 0.0052(7) 0.0056(7)
O5 0.0169(9) 0.0199(9) 0.0117(8) -0.0020(7) 0.0021(7) 0.0046(7)
O6 0.0207(9) 0.0103(8) 0.0217(9) 0.0013(7) 0.0105(8) 0.0015(7)
O7 0.0182(9) 0.0277(10) 0.0150(9) 0.0027(8) 0.0067(8) -0.0031(8)
O8 0.0131(9) 0.0197(9) 0.0320(11) 0.0002(7) 0.0081(8) 0.0110(8)
O9 0.0088(8) 0.0231(9) 0.0145(9) -0.0001(7) 0.0009(7) -0.0000(7)
O10 0.0164(9) 0.0200(9) 0.0208(9) -0.0007(7) 0.0110(8) -0.0018(8)
O11 0.0154(9) 0.0197(9) 0.0235(10) 0.0063(7) 0.0061(8) 0.0017(8)
O12 0.0151(9) 0.0203(9) 0.0290(10) -0.0033(7) 0.0103(8) -0.0133(8)
O13 0.0257(10) 0.0219(10) 0.0148(9) -0.0121(8) 0.0098(9) -0.0056(8)
O14 0.0203(9) 0.0121(9) 0.0157(9) 0.0003(7) 0.0092(8) -0.0028(7)
O15 0.0093(8) 0.0247(10) 0.0145(9) 0.0006(8) 0.0039(7) -0.0064(8)
O16 0.0134(9) 0.0160(9) 0.0170(9) 0.0022(7) 0.0078(8) 0.0042(7)
O17 0.0246(10) 0.0156(9) 0.0136(9) 0.0049(8) 0.0022(8) -0.0020(8)
O18 0.0249(10) 0.0205(10) 0.0262(11) -0.0116(8) 0.0175(9) -0.0126(8)
O19 0.0216(10) 0.0142(9) 0.0174(9) -0.0022(8) 0.0118(8) -0.0039(8)
O20 0.0132(9) 0.0485(13) 0.0130(9) 0.0073(9) 0.0021(8) -0.0088(9)
O21 0.0532(15) 0.0278(12) 0.0268(12) -0.0050(11) 0.0218(12) 0.0017(9)
O22 0.0210(10) 0.0199(10) 0.0190(10) 0.0044(8) 0.0083(8) -0.0047(8)
O23 0.0171(9) 0.0162(9) 0.0186(10) -0.0003(7) 0.0063(8) 0.0023(8)
O24 0.0237(10) 0.0149(9) 0.0204(10) -0.0006(8) 0.0096(8) 0.0004(7)
O25 0.0289(11) 0.0270(11) 0.0201(10) 0.0043(9) 0.0077(9) 0.0012(9)
O26 0.0361(13) 0.0167(10) 0.0328(12) 0.0037(9) 0.0115(11) 0.0069(9)
O27 0.0616(16) 0.0160(10) 0.0180(10) -0.0088(10) 0.0183(11) -0.0071(8)
C1 0.0084(10) 0.0100(10) 0.0103(11) 0.0018(8) 0.0036(9) 0.0044(8)
C2 0.0081(10) 0.0081(10) 0.0095(10) -0.0002(8) 0.0022(9) -0.0012(8)
C3 0.0073(10) 0.0107(10) 0.0074(10) 0.0014(8) 0.0013(8) 0.0001(8)
C4 0.0083(10) 0.0080(10) 0.0084(10) 0.0007(8) 0.0021(9) 0.0010(8)
C5 0.0071(10) 0.0083(10) 0.0112(11) 0.0006(8) 0.0026(9) 0.0004(8)
C6 0.0067(10) 0.0131(11) 0.0088(10) -0.0004(8) 0.0022(9) 0.0002(9)
C7 0.0086(10) 0.0127(11) 0.0101(10) -0.0038(9) 0.0024(9) -0.0041(9)
C8 0.0098(10) 0.0103(10) 0.0071(10) 0.0001(8) -0.0005(9) -0.0016(8)
C9 0.0121(11) 0.0074(10) 0.0076(10) -0.0006(8) 0.0012(9) 0.0015(8)
C10 0.0102(11) 0.0104(10) 0.0090(10) -0.0021(8) 0.0026(9) -0.0026(8)
C11 0.0104(10) 0.0090(10) 0.0060(10) 0.0009(8) 0.0006(8) -0.0005(8)
C12 0.0131(11) 0.0099(10) 0.0069(10) -0.0019(9) 0.0022(9) -0.0018(8)
C13 0.0114(11) 0.0102(10) 0.0109(11) 0.0022(9) 0.0055(9) 0.0013(9)
C14 0.0107(11) 0.0075(10) 0.0077(10) -0.0008(8) 0.0021(9) 0.0012(8)
C15 0.0095(10) 0.0074(10) 0.0077(10) -0.0000(8) 0.0025(8) 0.0030(8)
C16 0.0104(10) 0.0083(10) 0.0079(10) 0.0017(8) 0.0040(9) 0.0026(8)
C17 0.0110(10) 0.0061(10) 0.0062(10) -0.0005(8) 0.0004(8) 0.0015(8)
C18 0.0092(10) 0.0109(10) 0.0105(11) -0.0004(8) 0.0032(9) 0.0017(9)

loop_
_atom_type_symbol
_atom_type_description
_atom_type_scat_dispersion_real
_atom_type_scat_dispersion_imag
_atom_type_scat_source
C C 0.003 0.002
;
International Tables for Crystallography
(1992, Vol. C, Tables 4.2.6.8 and 6.1.1.4)
;
H H 0.000 0.000
;
International Tables for Crystallography
(1992, Vol. C, Table 6.1.1.4)
;
O O 0.011 0.006
;
International Tables for Crystallography
(1992, Vol. C, Tables 4.2.6.8 and 6.1.1.4)
;
S S 0.125 0.123
;
International Tables for Crystallography
(1992, Vol. C, Tables 4.2.6.8 and 6.1.1.4)
;
Tb Tb -0.172 4.154
;
International Tables for Crystallography
(1992, Vol. C, Tables 4.2.6.8 and 6.1.1.4)
;

loop_
_geom_angle_atom_site_label_1
_geom_angle_atom_site_label_2
_geom_angle_atom_site_label_3
_geom_angle
_geom_angle_publ_flag
_geom_angle_site_symmetry_1
_geom_angle_site_symmetry_3
O13 Tb1 O14 74.21(8) yes . .
O13 Tb1 O15 75.14(7) yes . .
O13 Tb1 O16 142.89(8) yes . .
O13 Tb1 O17 103.54(7) yes . .
O13 Tb1 O18 143.06(9) yes . .
O13 Tb1 O19 71.48(8) yes . .
O13 Tb1 O20 93.78(8) yes . .
O14 Tb1 O15 74.29(7) yes . .
O14 Tb1 O16 72.00(7) yes . .
O14 Tb1 O17 142.16(7) yes . .
O14 Tb1 O18 133.56(7) yes . .
O14 Tb1 O19 130.69(7) yes . .
O14 Tb1 O20 70.85(7) yes . .
O15 Tb1 O16 81.32(7) yes . .
O15 Tb1 O17 68.84(7) yes . .
O15 Tb1 O18 129.47(7) yes . .
O15 Tb1 O19 127.21(7) yes . .
O15 Tb1 O20 145.10(8) yes . .
O16 Tb1 O17 93.95(7) yes . .
O16 Tb1 O18 73.71(8) yes . .
O16 Tb1 O19 144.59(7) yes . .
O16 Tb1 O20 89.37(8) yes . .
O17 Tb1 O18 69.90(7) yes . .
O17 Tb1 O19 80.63(7) yes . .
O17 Tb1 O20 145.75(8) yes . .
O18 Tb1 O19 71.57(8) yes . .
O18 Tb1 O20 78.45(7) yes . .
O19 Tb1 O20 77.18(8) yes . .
C5 S1 C15 105.12(11) yes . 3_676
C3 S2 C11 100.87(11) yes . .
C9 S3 C17 103.26(11) yes . .
O4 S4 O5 111.61(12) yes . .
O4 S4 O6 112.21(11) yes . .
O4 S4 C1 105.33(11) yes . .
O5 S4 O6 114.15(10) yes . .
O5 S4 C1 105.97(10) yes . .
O6 S4 C1 106.84(12) yes . .
O7 S5 O8 112.29(12) yes . .
O7 S5 O9 111.43(11) yes . .
O7 S5 C7 106.49(12) yes . .
O8 S5 O9 112.62(11) yes . .
O8 S5 C7 106.06(12) yes . .
O9 S5 C7 107.49(12) yes . .
O10 S6 O11 111.87(11) yes . .
O10 S6 O12 111.11(12) yes . .
O10 S6 C13 106.62(12) yes . .
O11 S6 O12 113.99(11) yes . .
O11 S6 C13 106.86(12) yes . .
O12 S6 C13 105.83(11) yes . .
S4 C1 C2 119.53(17) yes . .
S4 C1 C6 120.09(18) yes . .
C2 C1 C6 120.4(3) yes . .
C1 C2 C3 119.8(2) yes . .
S2 C3 C2 118.62(17) yes . .
S2 C3 C4 121.27(18) yes . .
C2 C3 C4 120.1(2) yes . .
O1 C4 C3 117.1(2) yes . .
O1 C4 C5 123.92(19) yes . .
C3 C4 C5 119.0(2) yes . .
S1 C5 C4 121.09(18) yes . .
S1 C5 C6 118.18(19) yes . .
C4 C5 C6 120.3(2) yes . .
C1 C6 C5 120.4(2) yes . .
S5 C7 C8 119.44(18) yes . .
S5 C7 C12 120.3(2) yes . .
C8 C7 C12 120.3(3) yes . .
C7 C8 C9 120.3(2) yes . .
S3 C9 C8 118.55(16) yes . .
S3 C9 C10 121.0(2) yes . .
C8 C9 C10 120.2(3) yes . .
O2 C10 C9 117.9(2) yes . .
O2 C10 C11 123.2(2) yes . .
C9 C10 C11 118.8(3) yes . .
S2 C11 C10 119.85(19) yes . .
S2 C11 C12 119.50(17) yes . .
C10 C11 C12 120.6(2) yes . .
C7 C12 C11 119.7(3) yes . .
S6 C13 C14 120.21(17) yes . .
S6 C13 C18 118.89(18) yes . .
C14 C13 C18 120.9(3) yes . .
C13 C14 C15 119.9(2) yes . .
S1 C15 C14 125.50(16) yes 3_676 .
S1 C15 C16 114.61(19) yes 3_676 .
C14 C15 C16 119.9(2) yes . .
O3 C16 C15 116.9(2) yes . .
O3 C16 C17 123.77(19) yes . .
C15 C16 C17 119.3(3) yes . .
S3 C17 C16 118.27(19) yes . .
S3 C17 C18 120.93(17) yes . .
C16 C17 C18 120.61(19) yes . .
C13 C18 C17 119.4(2) yes . .
C4 O1 H7 109.472 no . .
C10 O2 H8 109.469 no . .
C16 O3 H9 109.475 no . .
Tb1 O13 H10 125.785 no . .
Tb1 O13 H11 118.806 no . .
H10 O13 H11 112.332 no . .
Tb1 O14 H12 122.385 no . .
Tb1 O14 H13 119.616 no . .
H12 O14 H13 104.723 no . .
Tb1 O15 H14 124.005 no . .
Tb1 O15 H15 123.940 no . .
H14 O15 H15 111.999 no . .
Tb1 O16 H16 124.561 no . .
Tb1 O16 H17 119.110 no . .
H16 O16 H17 106.817 no . .
Tb1 O17 H18 126.379 no . .
Tb1 O17 H19 114.350 no . .
H18 O17 H19 109.496 no . .
Tb1 O18 H20 122.588 no . .
Tb1 O18 H21 114.568 no . .
H20 O18 H21 109.131 no . .
Tb1 O19 H22 125.469 no . .
Tb1 O19 H23 122.989 no . .
H22 O19 H23 109.096 no . .
Tb1 O20 H24 127.227 no . .
Tb1 O20 H25 124.358 no . .
H24 O20 H25 108.268 no . .
H26 O21 H27 109.157 no . .
H28 O22 H29 108.694 no . .
H30 O23 H31 111.541 no . .
H32 O24 H33 106.471 no . .
H34 O25 H35 113.558 no . .
H36 O26 H37 118.692 no . .
H38 O27 H39 104.968 no . .
C1 C2 H1 120.094 no . .
C3 C2 H1 120.090 no . .
C1 C6 H2 119.802 no . .
C5 C6 H2 119.802 no . .
C7 C8 H3 119.876 no . .
C9 C8 H3 119.856 no . .
C7 C12 H4 120.137 no . .
C11 C12 H4 120.120 no . .
C13 C14 H5 120.056 no . .
C15 C14 H5 120.044 no . .
C13 C18 H6 120.309 no . .
C17 C18 H6 120.301 no . .

loop_
_geom_bond_atom_site_label_1
_geom_bond_atom_site_label_2
_geom_bond_distance
_geom_bond_publ_flag
_geom_bond_site_symmetry_2
Tb1 O13 2.355(3) yes .
Tb1 O14 2.392(2) yes .
Tb1 O15 2.3926(17) yes .
Tb1 O16 2.337(3) yes .
Tb1 O17 2.3751(18) yes .
Tb1 O18 2.406(2) yes .
Tb1 O19 2.389(3) yes .
Tb1 O20 2.3818(18) yes .
S1 C5 1.773(3) yes .
S1 C15 1.777(3) yes 3_676
S2 C3 1.776(3) yes .
S2 C11 1.782(3) yes .
S3 C9 1.784(3) yes .
S3 C17 1.786(2) yes .
S4 O4 1.4777(19) yes .
S4 O5 1.4561(17) yes .
S4 O6 1.4518(19) yes .
S4 C1 1.769(3) yes .
S5 O7 1.467(2) yes .
S5 O8 1.463(2) yes .
S5 O9 1.4581(16) yes .
S5 C7 1.761(3) yes .
S6 O10 1.474(3) yes .
S6 O11 1.4506(18) yes .
S6 O12 1.4568(18) yes .
S6 C13 1.775(3) yes .
O1 C4 1.353(3) yes .
O2 C10 1.347(4) yes .
O3 C16 1.352(4) yes .
C1 C2 1.401(4) yes .
C1 C6 1.378(3) yes .
C2 C3 1.393(4) yes .
C3 C4 1.414(3) yes .
C4 C5 1.403(4) yes .
C5 C6 1.392(4) yes .
C7 C8 1.392(4) yes .
C7 C12 1.395(3) yes .
C8 C9 1.389(4) yes .
C9 C10 1.412(3) yes .
C10 C11 1.406(4) yes .
C11 C12 1.392(4) yes .
C13 C14 1.399(4) yes .
C13 C18 1.389(3) yes .
C14 C15 1.390(4) yes .
C15 C16 1.414(3) yes .
C16 C17 1.401(4) yes .
C17 C18 1.397(4) yes .
O1 H7 0.840 no .
O2 H8 0.840 no .
O3 H9 0.840 no .
O13 H10 0.801 no .
O13 H11 0.727 no .
O14 H12 0.741 no .
O14 H13 0.790 no .
O15 H14 0.761 no .
O15 H15 0.715 no .
O16 H16 0.788 no .
O16 H17 0.721 no .
O17 H18 0.804 no .
O17 H19 0.793 no .
O18 H20 0.805 no .
O18 H21 0.860 no .
O19 H22 0.719 no .
O19 H23 0.800 no .
O20 H24 0.718 no .
O20 H25 0.838 no .
O21 H26 0.802 no .
O21 H27 0.857 no .
O22 H28 0.760 no .
O22 H29 0.776 no .
O23 H30 0.748 no .
O23 H31 0.751 no .
O24 H32 0.839 no .
O24 H33 0.905 no .
O25 H34 0.807 no .
O25 H35 0.793 no .
O26 H36 0.735 no .
O26 H37 0.912 no .
O27 H38 0.809 no .
O27 H39 0.753 no .
C2 H1 0.950 no .
C6 H2 0.950 no .
C8 H3 0.950 no .
C12 H4 0.950 no .
C14 H5 0.950 no .
C18 H6 0.950 no .

loop_
_geom_contact_atom_site_label_1
_geom_contact_atom_site_label_2
_geom_contact_distance
_geom_contact_publ_flag
_geom_contact_site_symmetry_2
S1 O1 3.105(2) no .
S1 O3 2.7973(17) no 3_676
S2 O1 2.9690(17) no .
S2 O2 3.0602(18) no .
S3 O2 2.9854(16) no .
S3 O3 3.0331(18) no .
O1 O2 3.056(3) no .
O1 C10 3.178(3) no .
O1 C11 3.125(3) no .
O1 C14 3.594(3) no 3_676
O2 O3 2.942(3) no .
O2 C16 3.477(3) no .
O2 C17 3.529(3) no .
O4 C2 3.318(4) no .
O4 C6 3.485(3) no .
O5 C6 2.898(3) no .
O6 C2 3.019(3) no .
O7 C8 3.250(4) no .
O7 C12 3.569(4) no .
O8 C12 2.891(4) no .
O9 C8 3.075(3) no .
O10 C18 3.122(4) no .
O11 C18 3.188(3) no .
O12 C14 2.887(4) no .
C1 C4 2.798(4) no .
C2 C5 2.791(3) no .
C3 C6 2.791(4) no .
C3 C12 3.319(3) no .
C4 C11 3.299(3) no .
C4 C14 3.548(3) no 3_676
C4 C15 3.586(3) no 3_676
C5 C14 3.118(4) no 3_676
C7 C10 2.801(4) no .
C8 C11 2.788(3) no .
C9 C12 2.796(4) no .
C9 C18 3.539(4) no .
C10 C17 3.565(3) no .
C13 C16 2.792(4) no .
C14 C17 2.792(3) no .
C15 C18 2.805(4) no .
S1 O23 3.308(3) no 2_556
S1 O26 3.498(2) no 2_556
S1 O27 3.358(3) no 2_556
S2 S3 3.3496(8) no 2_545
S2 O6 3.417(3) no 3_666
S2 C1 3.284(3) no 3_666
S2 C2 3.286(3) no 3_666
S3 S2 3.3496(8) no 2_555
S3 C14 3.434(3) no 2_545
S4 O17 3.556(3) no .
O1 O6 3.468(3) no 3_666
O1 O21 3.482(4) no .
O1 O26 3.429(4) no 4_564
O1 O27 2.681(3) no 2_556
O2 O6 2.827(3) no 3_666
O2 O11 3.299(3) no 2_545
O2 C18 3.482(3) no 2_545
O3 O11 3.232(3) no 2_545
O3 O23 3.122(3) no 4_564
O3 O26 3.319(3) no 4_564
O3 C7 3.597(3) no 2_555
O3 C12 3.578(3) no 2_555
O4 O15 2.768(3) no 2_546
O4 O17 2.985(3) no .
O4 O18 3.310(3) no .
O4 O22 3.278(3) no .
O4 O25 2.991(3) no 2_546
O5 O14 2.720(4) no 2_546
O5 O16 3.571(3) no 2_546
O5 O17 3.436(3) no .
O5 C18 3.530(3) no 4_565
O6 S2 3.417(3) no 3_666
O6 O1 3.468(3) no 3_666
O6 O2 2.827(3) no 3_666
O6 O25 3.393(3) no 2_546
O6 O26 2.801(3) no 2_546
O7 O20 2.792(3) no .
O7 O24 2.794(3) no 4_464
O7 O28A 3.019(5) no .
O7 O28B 3.138(13) no .
O8 O11 3.521(3) no 1_545
O8 O18 2.700(3) no 3_566
O8 O22 2.741(3) no .
O9 O15 2.784(3) no 4_464
O9 O17 3.482(3) no 4_464
O9 O23 2.869(3) no 3_566
O9 O24 3.357(3) no 4_464
O10 O14 3.430(3) no 3_576
O10 O20 2.861(4) no 3_576
O10 O25 2.874(3) no 2_556
O10 O28A 2.812(5) no .
O10 O28B 2.797(14) no .
O11 O2 3.299(3) no 2_555
O11 O3 3.232(3) no 2_555
O11 O8 3.521(3) no 1_565
O11 O16 2.716(3) no 3_576
O12 O22 2.739(4) no 1_565
O12 O25 3.336(4) no 2_556
O12 C2 3.255(3) no 1_565
O13 O21 2.687(4) no .
O13 O23 2.735(3) no 2_556
O13 O24 3.368(3) no 2_556
O14 O5 2.720(4) no 2_556
O14 O10 3.430(3) no 3_576
O14 O24 2.777(3) no 2_556
O14 O28A 3.171(4) no 3_576
O14 O28B 3.187(12) no 3_576
O15 O4 2.768(3) no 2_556
O15 O9 2.784(3) no 4_565
O15 O23 3.487(3) no 2_556
O15 O24 3.331(3) no .
O16 O5 3.571(3) no 2_556
O16 O11 2.716(3) no 3_576
O16 O23 2.707(3) no .
O17 S4 3.556(3) no .
O17 O4 2.985(3) no .
O17 O5 3.436(3) no .
O17 O9 3.482(3) no 4_565
O17 O24 2.762(3) no .
O17 C6 3.376(4) no .
O18 O4 3.310(3) no .
O18 O8 2.700(3) no 3_566
O18 O22 2.684(4) no .
O19 O21 2.703(4) no .
O19 O22 2.731(3) no .
O19 C1 3.598(3) no .
O19 C5 3.575(3) no .
O19 C6 3.501(3) no .
O20 O7 2.792(3) no .
O20 O10 2.861(4) no 3_576
O21 O1 3.482(4) no .
O21 O13 2.687(4) no .
O21 O19 2.703(4) no .
O21 O27 2.737(5) no 2_556
O21 O28A 2.598(5) no .
O21 O28B 2.770(14) no .
O21 C4 3.594(4) no .
O21 C7 3.589(4) no .
O22 O4 3.278(3) no .
O22 O8 2.741(3) no .
O22 O12 2.739(4) no 1_545
O22 O18 2.684(4) no .
O22 O19 2.731(3) no .
O22 C2 3.588(4) no .
O22 C12 3.490(4) no .
O23 S1 3.308(3) no 2_546
O23 O3 3.122(3) no 4_465
O23 O9 2.869(3) no 3_566
O23 O13 2.735(3) no 2_546
O23 O15 3.487(3) no 2_546
O23 O16 2.707(3) no .
O23 O26 2.790(4) no .
O24 O7 2.794(3) no 4_565
O24 O9 3.357(3) no 4_565
O24 O13 3.368(3) no 2_546
O24 O14 2.777(3) no 2_546
O24 O15 3.331(3) no .
O24 O17 2.762(3) no .
O24 O25 2.803(4) no .
O24 O28A 3.429(5) no 4_565
O24 O28B 3.405(12) no 4_565
O25 O4 2.991(3) no 2_556
O25 O6 3.393(3) no 2_556
O25 O10 2.874(3) no 2_546
O25 O12 3.336(4) no 2_546
O25 O24 2.803(4) no .
O25 O26 2.793(4) no .
O26 S1 3.498(2) no 2_546
O26 O1 3.429(4) no 4_465
O26 O3 3.319(3) no 4_465
O26 O6 2.801(3) no 2_556
O26 O23 2.790(4) no .
O26 O25 2.793(4) no .
O26 O27 2.678(4) no .
O27 S1 3.358(3) no 2_546
O27 O1 2.681(3) no 2_546
O27 O21 2.737(5) no 2_546
O27 O26 2.678(4) no .
O27 O27 3.261(4) no 3_567
O27 C14 3.454(3) no 2_546
O27 C15 3.335(4) no 2_546
O27 C16 3.438(4) no 2_546
O28A O7 3.019(5) no .
O28A O10 2.812(5) no .
O28A O14 3.171(4) no 3_576
O28A O21 2.598(5) no .
O28A O24 3.429(5) no 4_464
O28A C8 3.386(5) no .
O28A C18 3.406(6) no .
O28B O7 3.138(13) no .
O28B O10 2.797(14) no .
O28B O14 3.187(12) no 3_576
O28B O21 2.770(14) no .
O28B O24 3.405(12) no 4_464
C1 S2 3.284(3) no 3_666
C1 O19 3.598(3) no .
C2 S2 3.286(3) no 3_666
C2 O12 3.255(3) no 1_545
C2 O22 3.588(4) no .
C2 C3 3.437(4) no 3_666
C3 C2 3.437(4) no 3_666
C3 C3 3.524(4) no 3_666
C4 O21 3.594(4) no .
C5 O19 3.575(3) no .
C6 O17 3.376(4) no .
C6 O19 3.501(3) no .
C7 O3 3.597(3) no 2_545
C7 O21 3.589(4) no .
C8 O28A 3.386(5) no .
C10 C17 3.593(3) no 2_545
C10 C18 3.600(4) no 2_545
C11 C17 3.532(4) no 2_545
C12 O3 3.578(3) no 2_545
C12 O22 3.490(4) no .
C14 S3 3.434(3) no 2_555
C14 O27 3.454(3) no 2_556
C15 O27 3.335(4) no 2_556
C16 O27 3.438(4) no 2_556
C17 C10 3.593(3) no 2_555
C17 C11 3.532(4) no 2_555
C18 O2 3.482(3) no 2_555
C18 O5 3.530(3) no 4_464
C18 O28A 3.406(6) no .
C18 C10 3.600(4) no 2_555
S1 H2 2.8030 no .
S1 H5 2.9643 no 3_676
S1 H7 2.6222 no .
S2 H1 2.8183 no .
S2 H4 2.8413 no .
S2 H8 2.5416 no .
S3 H3 2.8195 no .
S3 H6 2.8846 no .
S3 H9 2.5120 no .
S4 H1 2.8414 no .
S4 H2 2.8265 no .
S5 H3 2.8214 no .
S5 H4 2.8483 no .
S6 H5 2.8581 no .
S6 H6 2.8227 no .
O1 H5 3.0699 no 3_676
O1 H8 2.6885 no .
O2 H7 3.4896 no .
O2 H9 2.3814 no .
O3 H8 3.4353 no .
O4 H1 3.2735 no .
O4 H2 3.5548 no .
O5 H2 2.5247 no .
O6 H1 2.7429 no .
O7 H3 3.1609 no .
O8 H4 2.5030 no .
O9 H3 2.8256 no .
O10 H6 2.9202 no .
O11 H6 3.0478 no .
O12 H5 2.4938 no .
O13 H12 3.4945 no .
O13 H13 2.6613 no .
O13 H14 3.4264 no .
O13 H15 3.0022 no .
O13 H22 3.4898 no .
O13 H23 2.6253 no .
O14 H10 3.1550 no .
O14 H11 3.3798 no .
O14 H14 2.8528 no .
O14 H15 3.5070 no .
O14 H16 2.8812 no .
O14 H17 3.4691 no .
O14 H24 3.3912 no .
O14 H25 2.7109 no .
O15 H10 2.7660 no .
O15 H11 3.5950 no .
O15 H12 2.9610 no .
O15 H13 3.0978 no .
O15 H17 3.3156 no .
O15 H18 2.6125 no .
O15 H19 3.4739 no .
O16 H12 2.6710 no .
O16 H13 3.5448 no .
O16 H14 3.0706 no .
O16 H21 2.6542 no .
O16 H25 3.3601 no .
O17 H14 3.3240 no .
O17 H15 2.7052 no .
O17 H17 3.3538 no .
O17 H20 3.1166 no .
O17 H21 3.4121 no .
O17 H22 3.3077 no .
O18 H16 3.1794 no .
O18 H17 2.8380 no .
O18 H18 3.3374 no .
O18 H19 2.4684 no .
O18 H22 2.6582 no .
O18 H23 3.5836 no .
O18 H24 3.2720 no .
O18 H25 3.5625 no .
O19 H10 3.4508 no .
O19 H11 2.5833 no .
O19 H19 3.0609 no .
O19 H20 2.6249 no .
O19 H21 3.5514 no .
O19 H24 2.8843 no .
O20 H11 3.5179 no .
O20 H12 3.3199 no .
O20 H13 3.1893 no .
O20 H16 3.2644 no .
O20 H20 3.2513 no .
O20 H21 3.1017 no .
O20 H22 3.2291 no .
O20 H23 3.2581 no .
C2 H2 3.2680 no .
C2 H4 3.5194 no .
C3 H4 3.2153 no .
C3 H7 3.0474 no .
C3 H8 3.5722 no .
C4 H1 3.2903 no .
C4 H2 3.2803 no .
C4 H5 2.9022 no 3_676
C4 H8 3.5934 no .
C5 H5 2.7007 no 3_676
C5 H7 2.4649 no .
C6 H1 3.2665 no .
C6 H5 3.4890 no 3_676
C8 H4 3.2739 no .
C9 H6 3.5073 no .
C9 H8 3.0633 no .
C9 H9 3.3505 no .
C10 H3 3.2852 no .
C10 H4 3.2868 no .
C10 H9 3.2901 no .
C11 H8 2.4308 no .
C12 H3 3.2733 no .
C14 H6 3.2819 no .
C14 H7 3.4172 no 3_676
C15 H7 3.2269 no 3_676
C15 H9 3.0620 no .
C16 H5 3.2867 no .
C16 H6 3.2874 no .
C17 H9 2.4405 no .
C18 H5 3.2789 no .
H1 H4 3.4161 no .
H3 H6 3.1705 no .
H5 H7 3.1086 no 3_676
H7 H8 3.2585 no .
H8 H9 2.9660 no .
H10 H13 2.8366 no .
H10 H14 3.2519 no .
H10 H15 2.7361 no .
H10 H23 3.2871 no .
H11 H13 3.1491 no .
H11 H22 3.2832 no .
H11 H23 2.2402 no .
H12 H14 2.7371 no .
H12 H16 2.7045 no .
H12 H17 3.3300 no .
H12 H25 3.1505 no .
H13 H14 3.0604 no .
H13 H25 3.1554 no .
H14 H17 3.3034 no .
H14 H18 3.1511 no .
H15 H18 2.5344 no .
H15 H19 3.4979 no .
H16 H21 2.8062 no .
H16 H25 3.1203 no .
H17 H18 3.4127 no .
H17 H21 2.5994 no .
H19 H20 2.7044 no .
H19 H21 3.1751 no .
H19 H22 3.1110 no .
H20 H22 2.2828 no .
H20 H23 3.3789 no .
H20 H24 3.3233 no .
H21 H22 3.4009 no .
H21 H24 3.3902 no .
H21 H25 3.4576 no .
H22 H24 3.0528 no .
H23 H24 3.0672 no .
S1 H10 3.5375 no .
S1 H11 3.5958 no .
S1 H30 3.0268 no 2_556
S1 H31 3.0270 no 2_556
S1 H38 3.2124 no 2_556
S1 H39 3.5116 no 4_564
S2 H1 3.5113 no 3_666
S3 H5 3.3743 no 2_545
S4 H8 3.1894 no 3_666
S4 H12 2.9707 no 2_546
S4 H14 3.1338 no 2_546
S4 H19 2.9287 no .
S4 H34 3.0264 no 2_546
S5 H15 3.2110 no 4_464
S5 H21 2.9154 no 3_566
S5 H24 3.2940 no .
S5 H29 3.1191 no .
S5 H30 3.1267 no 3_566
S5 H33 2.7965 no 4_464
S6 H16 3.0777 no 3_576
S6 H25 3.1480 no 3_576
S6 H28 2.9703 no 1_565
S6 H29 3.5900 no 1_565
S6 H35 2.9233 no 2_556
O1 H27 3.0006 no .
O1 H36 3.0124 no 4_564
O1 H38 3.2807 no 2_556
O1 H38 3.4874 no 4_564
O1 H39 3.0846 no 2_556
O2 H6 3.5131 no 2_545
O2 H36 2.9910 no 4_564
O3 H30 2.8723 no 4_564
O3 H31 2.7194 no 4_564
O3 H36 2.9494 no 4_564
O3 H39 3.4632 no 2_556
O4 H12 3.0898 no 2_546
O4 H14 2.0066 no 2_546
O4 H15 3.1147 no 2_546
O4 H18 3.3146 no .
O4 H19 2.2065 no .
O4 H20 3.0430 no .
O4 H28 3.1782 no .
O4 H34 2.1902 no 2_546
O4 H35 3.4494 no 2_546
O5 H3 3.2426 no 4_565
O5 H6 2.6360 no 4_565
O5 H8 3.4626 no 3_666
O5 H12 1.9871 no 2_546
O5 H13 2.9324 no 2_546
O5 H14 3.4174 no 2_546
O5 H16 3.4476 no 2_546
O5 H18 3.3503 no .
O5 H19 3.0168 no .
O6 H8 2.1059 no 3_666
O6 H16 3.5960 no 2_546
O6 H34 2.8643 no 2_546
O6 H36 2.3171 no 2_546
O6 H37 2.7322 no 2_546
O7 H15 3.5845 no 4_464
O7 H22 3.5879 no .
O7 H23 3.4665 no .
O7 H24 2.0792 no .
O7 H25 3.1265 no .
O7 H26 3.2328 no .
O7 H29 3.5129 no .
O7 H32 3.0702 no 4_464
O7 H33 1.8959 no 4_464
O8 H16 3.4138 no 3_566
O8 H17 3.4494 no 3_566
O8 H20 2.9133 no 3_566
O8 H21 1.8750 no 3_566
O8 H22 3.5498 no .
O8 H24 3.5234 no .
O8 H28 3.0373 no .
O8 H29 1.9829 no .
O8 H30 3.1972 no 3_566
O9 H2 3.3267 no 4_464
O9 H10 3.4768 no 4_464
O9 H14 3.2045 no 4_464
O9 H15 2.0726 no 4_464
O9 H18 3.1970 no 4_464
O9 H21 3.1666 no 3_566
O9 H30 2.1644 no 3_566
O9 H31 3.3751 no 3_566
O9 H33 2.7404 no 4_464
O10 H12 3.4681 no 3_576
O10 H16 3.2615 no 3_576
O10 H24 3.2314 no 3_576
O10 H25 2.0382 no 3_576
O10 H28 3.2733 no 1_565
O10 H34 3.3281 no 2_556
O10 H35 2.0836 no 2_556
O11 H4 3.3659 no 1_565
O11 H9 2.5664 no 2_555
O11 H16 1.9301 no 3_576
O11 H17 2.9706 no 3_576
O11 H25 3.4136 no 3_576
O11 H28 3.5086 no 1_565
O12 H1 2.4703 no 1_565
O12 H4 2.7778 no 1_565
O12 H28 2.0045 no 1_565
O12 H29 2.9367 no 1_565
O12 H34 3.2486 no 2_556
O12 H35 2.7944 no 2_556
O13 H26 2.8515 no .
O13 H27 3.1958 no .
O13 H30 2.9629 no 2_556
O13 H31 2.9755 no 2_556
O13 H32 3.1727 no 2_556
O14 H18 3.3639 no 2_556
O14 H32 3.3029 no 2_556
O14 H33 3.2639 no 2_556
O15 H19 3.3602 no 2_556
O15 H30 3.2748 no 2_556
O15 H32 3.2872 no .
O15 H33 3.3621 no .
O15 H34 3.2674 no .
O16 H30 2.9670 no .
O16 H31 2.8783 no .
O17 H2 2.9672 no .
O17 H13 3.4138 no 2_546
O17 H14 3.4831 no 2_546
O17 H32 3.2084 no .
O17 H33 3.1565 no .
O18 H14 3.4786 no 2_546
O18 H15 3.5449 no 2_546
O18 H28 3.3036 no .
O18 H29 3.0023 no .
O19 H4 3.5103 no .
O19 H26 3.0685 no .
O19 H27 3.4111 no .
O19 H28 3.2401 no .
O19 H29 2.9715 no .
O20 H35 3.5709 no 4_464
O21 H7 3.1941 no .
O21 H10 3.1600 no .
O21 H11 1.9705 no .
O21 H22 3.1375 no .
O21 H23 1.9389 no .
O21 H38 2.9987 no 2_556
O21 H39 3.1781 no 2_556
O22 H1 3.4019 no .
O22 H4 2.6712 no .
O22 H20 1.8951 no .
O22 H21 3.1564 no .
O22 H22 2.0402 no .
O22 H23 3.2089 no .
O22 H34 3.3143 no 2_546
O22 H35 3.4840 no 2_546
O23 H9 3.5147 no 4_465
O23 H10 1.9451 no 2_546
O23 H11 3.0239 no 2_546
O23 H15 3.1150 no 2_546
O23 H16 3.0040 no .
O23 H17 1.9872 no .
O23 H21 3.4386 no .
O23 H32 3.4862 no .
O23 H36 2.9727 no .
O23 H37 2.8370 no .
O24 H10 3.1937 no 2_546
O24 H12 2.9784 no 2_546
O24 H13 1.9940 no 2_546
O24 H14 3.5328 no .
O24 H15 3.1103 no .
O24 H18 1.9587 no .
O24 H19 3.1174 no .
O24 H34 3.1960 no .
O24 H35 3.1703 no .
O25 H14 3.2835 no .
O25 H25 3.4861 no 4_565
O25 H28 3.2950 no 2_556
O25 H31 3.3973 no .
O25 H32 1.9821 no .
O25 H33 3.0633 no .
O25 H36 3.1930 no .
O25 H37 1.8826 no .
O26 H7 3.3958 no 4_465
O26 H8 3.4175 no 4_465
O26 H10 3.4379 no 2_546
O26 H27 3.4548 no 2_546
O26 H30 3.2843 no .
O26 H31 2.0815 no .
O26 H34 2.9925 no .
O26 H35 3.0885 no .
O26 H38 1.8820 no .
O26 H39 3.0239 no .
O27 H7 1.9630 no 2_546
O27 H7 3.3708 no 4_465
O27 H26 3.1555 no 2_546
O27 H27 1.9002 no 2_546
O27 H36 3.1262 no .
O27 H37 3.1244 no .
O27 H38 3.1836 no 3_567
O27 H39 3.2769 no 3_567
O28A H3 3.0778 no .
O28A H6 2.8725 no .
O28A H11 3.5578 no .
O28A H12 3.1626 no 3_576
O28A H13 3.0352 no 3_576
O28A H25 3.5095 no 3_576
O28A H26 1.8109 no .
O28A H27 2.8926 no .
O28A H33 3.0139 no 4_464
O28B H6 3.5907 no .
O28B H11 3.2070 no .
O28B H12 3.3722 no 3_576
O28B H13 3.0148 no 3_576
O28B H24 3.3895 no .
O28B H25 3.1072 no 3_576
O28B H26 1.9857 no .
O28B H27 3.1866 no .
O28B H33 3.0594 no 4_464
O28B H35 3.4446 no 2_556
C1 H19 3.2292 no .
C1 H22 3.3884 no .
C2 H22 3.3548 no .
C2 H28 3.2267 no .
C3 H1 3.4052 no 3_666
C3 H22 3.5361 no .
C3 H23 3.5413 no .
C4 H1 3.5382 no 3_666
C4 H23 3.3286 no .
C4 H27 3.4030 no .
C5 H23 3.3325 no .
C6 H3 3.1651 no 4_565
C6 H19 3.2533 no .
C6 H22 3.5692 no .
C6 H23 3.5736 no .
C7 H26 3.5042 no .
C8 H2 3.1110 no 4_464
C8 H26 3.4580 no .
C12 H9 3.5659 no 2_545
C12 H22 3.3562 no .
C12 H23 3.3777 no .
C12 H28 3.4502 no .
C12 H29 3.2278 no .
C13 H39 3.0973 no 2_556
C14 H38 3.4385 no 2_556
C14 H39 2.7899 no 2_556
C15 H38 3.5520 no 2_556
C15 H39 2.5930 no 2_556
C16 H39 2.7277 no 2_556
C17 H39 3.0224 no 2_556
C18 H39 3.2149 no 2_556
H1 S2 3.5113 no 3_666
H1 O12 2.4703 no 1_545
H1 O22 3.4019 no .
H1 C3 3.4052 no 3_666
H1 C4 3.5382 no 3_666
H1 H5 3.0089 no 1_545
H1 H28 2.8706 no .
H1 H34 3.5563 no 2_546
H2 O9 3.3267 no 4_565
H2 O17 2.9672 no .
H2 C8 3.1110 no 4_565
H2 H3 2.3300 no 4_565
H2 H18 3.1465 no .
H2 H19 2.9695 no .
H3 O5 3.2426 no 4_464
H3 O28A 3.0778 no .
H3 C6 3.1651 no 4_464
H3 H2 2.3300 no 4_464
H3 H33 3.4521 no 4_464
H4 O11 3.3659 no 1_545
H4 O12 2.7778 no 1_545
H4 O19 3.5103 no .
H4 O22 2.6712 no .
H4 H9 3.5166 no 2_545
H4 H22 2.9779 no .
H4 H23 3.3443 no .
H4 H28 2.5464 no .
H4 H29 2.4489 no .
H5 S3 3.3743 no 2_555
H5 H1 3.0089 no 1_565
H5 H39 3.2906 no 2_556
H6 O2 3.5131 no 2_555
H6 O5 2.6360 no 4_464
H6 O28A 2.8725 no .
H6 O28B 3.5907 no .
H6 H8 3.5023 no 2_555
H6 H12 3.3341 no 3_576
H7 O21 3.1941 no .
H7 O26 3.3958 no 4_564
H7 O27 1.9630 no 2_556
H7 O27 3.3708 no 4_564
H7 H27 2.6003 no .
H7 H36 3.0915 no 4_564
H7 H38 2.4851 no 2_556
H7 H38 3.0327 no 4_564
H7 H39 2.4528 no 2_556
H7 H39 3.1421 no 4_564
H8 S4 3.1894 no 3_666
H8 O5 3.4626 no 3_666
H8 O6 2.1059 no 3_666
H8 O26 3.4175 no 4_564
H8 H6 3.5023 no 2_545
H8 H36 2.6902 no 4_564
H9 O11 2.5664 no 2_545
H9 O23 3.5147 no 4_564
H9 C12 3.5659 no 2_555
H9 H4 3.5166 no 2_555
H9 H16 3.3277 no 4_564
H9 H17 3.5970 no 4_564
H9 H30 3.3238 no 4_564
H9 H31 3.1240 no 4_564
H9 H36 3.1397 no 4_564
H10 S1 3.5375 no .
H10 O9 3.4768 no 4_565
H10 O21 3.1600 no .
H10 O23 1.9451 no 2_556
H10 O24 3.1937 no 2_556
H10 O26 3.4379 no 2_556
H10 H26 3.3682 no .
H10 H27 3.5034 no .
H10 H30 2.2220 no 2_556
H10 H31 2.2435 no 2_556
H10 H32 2.9373 no 2_556
H10 H37 3.2585 no 2_556
H11 S1 3.5958 no .
H11 O21 1.9705 no .
H11 O23 3.0239 no 2_556
H11 O28A 3.5578 no .
H11 O28B 3.2070 no .
H11 H26 2.1665 no .
H11 H27 2.4782 no .
H11 H30 3.2951 no 2_556
H11 H31 3.0917 no 2_556
H11 H32 3.3644 no 2_556
H11 H37 3.4467 no 2_556
H12 S4 2.9707 no 2_556
H12 O4 3.0898 no 2_556
H12 O5 1.9871 no 2_556
H12 O10 3.4681 no 3_576
H12 O24 2.9784 no 2_556
H12 O28A 3.1626 no 3_576
H12 O28B 3.3722 no 3_576
H12 H6 3.3341 no 3_576
H12 H18 3.2095 no 2_556
H12 H19 3.2851 no 2_556
H12 H33 3.3819 no 2_556
H13 O5 2.9324 no 2_556
H13 O17 3.4138 no 2_556
H13 O24 1.9940 no 2_556
H13 O28A 3.0352 no 3_576
H13 O28B 3.0148 no 3_576
H13 H18 2.8000 no 2_556
H13 H19 3.2846 no 2_556
H13 H32 2.5190 no 2_556
H13 H33 2.5309 no 2_556
H14 S4 3.1338 no 2_556
H14 O4 2.0066 no 2_556
H14 O5 3.4174 no 2_556
H14 O9 3.2045 no 4_565
H14 O17 3.4831 no 2_556
H14 O18 3.4786 no 2_556
H14 O24 3.5328 no .
H14 O25 3.2835 no .
H14 H18 3.5068 no 2_556
H14 H19 2.8242 no 2_556
H14 H20 3.5102 no 2_556
H14 H32 3.3107 no .
H14 H33 3.5645 no .
H14 H34 2.7442 no .
H15 S5 3.2110 no 4_565
H15 O4 3.1147 no 2_556
H15 O7 3.5845 no 4_565
H15 O9 2.0726 no 4_565
H15 O18 3.5449 no 2_556
H15 O23 3.1150 no 2_556
H15 O24 3.1103 no .
H15 H19 3.5311 no 2_556
H15 H21 3.4914 no 2_556
H15 H30 2.7799 no 2_556
H15 H32 3.1793 no .
H15 H33 2.9692 no .
H15 H34 3.4270 no .
H16 S6 3.0777 no 3_576
H16 O5 3.4476 no 2_556
H16 O6 3.5960 no 2_556
H16 O8 3.4138 no 3_566
H16 O10 3.2615 no 3_576
H16 O11 1.9301 no 3_576
H16 O23 3.0040 no .
H16 H9 3.3277 no 4_465
H16 H30 3.1429 no .
H16 H31 3.0776 no .
H17 O8 3.4494 no 3_566
H17 O11 2.9706 no 3_576
H17 O23 1.9872 no .
H17 H9 3.5970 no 4_465
H17 H30 2.2752 no .
H17 H31 2.2029 no .
H17 H36 3.5496 no .
H17 H37 3.5848 no .
H18 O4 3.3146 no .
H18 O5 3.3503 no .
H18 O9 3.1970 no 4_565
H18 O14 3.3639 no 2_546
H18 O24 1.9587 no .
H18 H2 3.1465 no .
H18 H12 3.2095 no 2_546
H18 H13 2.8000 no 2_546
H18 H14 3.5068 no 2_546
H18 H32 2.4408 no .
H18 H33 2.3879 no .
H19 S4 2.9287 no .
H19 O4 2.2065 no .
H19 O5 3.0168 no .
H19 O15 3.3602 no 2_546
H19 O24 3.1174 no .
H19 C1 3.2292 no .
H19 C6 3.2533 no .
H19 H2 2.9695 no .
H19 H12 3.2851 no 2_546
H19 H13 3.2846 no 2_546
H19 H14 2.8242 no 2_546
H19 H15 3.5311 no 2_546
H19 H33 3.5971 no .
H20 O4 3.0430 no .
H20 O8 2.9133 no 3_566
H20 O22 1.8951 no .
H20 H14 3.5102 no 2_546
H20 H28 2.5111 no .
H20 H29 2.2487 no .
H21 S5 2.9154 no 3_566
H21 O8 1.8750 no 3_566
H21 O9 3.1666 no 3_566
H21 O22 3.1564 no .
H21 O23 3.4386 no .
H21 H15 3.4914 no 2_546
H21 H29 3.3440 no .
H21 H29 2.9626 no 3_566
H21 H30 3.1880 no .
H22 O7 3.5879 no .
H22 O8 3.5498 no .
H22 O21 3.1375 no .
H22 O22 2.0402 no .
H22 C1 3.3884 no .
H22 C2 3.3548 no .
H22 C3 3.5361 no .
H22 C6 3.5692 no .
H22 C12 3.3562 no .
H22 H4 2.9779 no .
H22 H26 3.4969 no .
H22 H28 2.5260 no .
H22 H29 2.3186 no .
H23 O7 3.4665 no .
H23 O21 1.9389 no .
H23 O22 3.2089 no .
H23 C3 3.5413 no .
H23 C4 3.3286 no .
H23 C5 3.3325 no .
H23 C6 3.5736 no .
H23 C12 3.3777 no .
H23 H4 3.3443 no .
H23 H26 2.3741 no .
H23 H27 2.6280 no .
H23 H29 3.3538 no .
H24 S5 3.2940 no .
H24 O7 2.0792 no .
H24 O8 3.5234 no .
H24 O10 3.2314 no 3_576
H24 O28B 3.3895 no .
H24 H26 3.5066 no .
H24 H29 3.5664 no .
H24 H33 3.1416 no 4_464
H24 H35 3.5111 no 4_464
H25 S6 3.1480 no 3_576
H25 O7 3.1265 no .
H25 O10 2.0382 no 3_576
H25 O11 3.4136 no 3_576
H25 O25 3.4861 no 4_464
H25 O28A 3.5095 no 3_576
H25 O28B 3.1072 no 3_576
H25 H28 3.5974 no 3_566
H25 H35 2.8735 no 4_464
H26 O7 3.2328 no .
H26 O13 2.8515 no .
H26 O19 3.0685 no .
H26 O27 3.1555 no 2_556
H26 O28A 1.8109 no .
H26 O28B 1.9857 no .
H26 C7 3.5042 no .
H26 C8 3.4580 no .
H26 H10 3.3682 no .
H26 H11 2.1665 no .
H26 H22 3.4969 no .
H26 H23 2.3741 no .
H26 H24 3.5066 no .
H26 H38 3.3707 no 2_556
H26 H39 3.4689 no 2_556
H27 O1 3.0006 no .
H27 O13 3.1958 no .
H27 O19 3.4111 no .
H27 O26 3.4548 no 2_556
H27 O27 1.9002 no 2_556
H27 O28A 2.8926 no .
H27 O28B 3.1866 no .
H27 C4 3.4030 no .
H27 H7 2.6003 no .
H27 H10 3.5034 no .
H27 H11 2.4782 no .
H27 H23 2.6280 no .
H27 H37 3.5370 no 2_556
H27 H38 2.2460 no 2_556
H27 H39 2.3259 no 2_556
H28 S6 2.9703 no 1_545
H28 O4 3.1782 no .
H28 O8 3.0373 no .
H28 O10 3.2733 no 1_545
H28 O11 3.5086 no 1_545
H28 O12 2.0045 no 1_545
H28 O18 3.3036 no .
H28 O19 3.2401 no .
H28 O25 3.2950 no 2_546
H28 C2 3.2267 no .
H28 C12 3.4502 no .
H28 H1 2.8706 no .
H28 H4 2.5464 no .
H28 H20 2.5111 no .
H28 H22 2.5260 no .
H28 H25 3.5974 no 3_566
H28 H34 2.9098 no 2_546
H28 H35 2.9686 no 2_546
H29 S5 3.1191 no .
H29 S6 3.5900 no 1_545
H29 O7 3.5129 no .
H29 O8 1.9829 no .
H29 O12 2.9367 no 1_545
H29 O18 3.0023 no .
H29 O19 2.9715 no .
H29 C12 3.2278 no .
H29 H4 2.4489 no .
H29 H20 2.2487 no .
H29 H21 3.3440 no .
H29 H21 2.9626 no 3_566
H29 H22 2.3186 no .
H29 H23 3.3538 no .
H29 H24 3.5664 no .
H30 S1 3.0268 no 2_546
H30 S5 3.1267 no 3_566
H30 O3 2.8723 no 4_465
H30 O8 3.1972 no 3_566
H30 O9 2.1644 no 3_566
H30 O13 2.9629 no 2_546
H30 O15 3.2748 no 2_546
H30 O16 2.9670 no .
H30 O26 3.2843 no .
H30 H9 3.3238 no 4_465
H30 H10 2.2220 no 2_546
H30 H11 3.2951 no 2_546
H30 H15 2.7799 no 2_546
H30 H16 3.1429 no .
H30 H17 2.2752 no .
H30 H21 3.1880 no .
H30 H36 3.4092 no .
H30 H37 3.4706 no .
H31 S1 3.0270 no 2_546
H31 O3 2.7194 no 4_465
H31 O9 3.3751 no 3_566
H31 O13 2.9755 no 2_546
H31 O16 2.8783 no .
H31 O25 3.3973 no .
H31 O26 2.0815 no .
H31 H9 3.1240 no 4_465
H31 H10 2.2435 no 2_546
H31 H11 3.0917 no 2_546
H31 H16 3.0776 no .
H31 H17 2.2029 no .
H31 H36 2.2371 no .
H31 H37 2.2569 no .
H31 H38 3.4401 no .
H32 O7 3.0702 no 4_565
H32 O13 3.1727 no 2_546
H32 O14 3.3029 no 2_546
H32 O15 3.2872 no .
H32 O17 3.2084 no .
H32 O23 3.4862 no .
H32 O25 1.9821 no .
H32 H10 2.9373 no 2_546
H32 H11 3.3644 no 2_546
H32 H13 2.5190 no 2_546
H32 H14 3.3107 no .
H32 H15 3.1793 no .
H32 H18 2.4408 no .
H32 H34 2.4390 no .
H32 H35 2.3803 no .
H32 H37 3.2736 no .
H33 S5 2.7965 no 4_565
H33 O7 1.8959 no 4_565
H33 O9 2.7404 no 4_565
H33 O14 3.2639 no 2_546
H33 O15 3.3621 no .
H33 O17 3.1565 no .
H33 O25 3.0633 no .
H33 O28A 3.0139 no 4_565
H33 O28B 3.0594 no 4_565
H33 H3 3.4521 no 4_565
H33 H12 3.3819 no 2_546
H33 H13 2.5309 no 2_546
H33 H14 3.5645 no .
H33 H15 2.9692 no .
H33 H18 2.3879 no .
H33 H19 3.5971 no .
H33 H24 3.1416 no 4_565
H33 H34 3.3715 no .
H33 H35 3.3059 no .
H34 S4 3.0264 no 2_556
H34 O4 2.1902 no 2_556
H34 O6 2.8643 no 2_556
H34 O10 3.3281 no 2_546
H34 O12 3.2486 no 2_546
H34 O15 3.2674 no .
H34 O22 3.3143 no 2_556
H34 O24 3.1960 no .
H34 O26 2.9925 no .
H34 H1 3.5563 no 2_556
H34 H14 2.7442 no .
H34 H15 3.4270 no .
H34 H28 2.9098 no 2_556
H34 H32 2.4390 no .
H34 H33 3.3715 no .
H34 H36 3.2195 no .
H34 H37 2.1390 no .
H35 S6 2.9233 no 2_546
H35 O4 3.4494 no 2_556
H35 O10 2.0836 no 2_546
H35 O12 2.7944 no 2_546
H35 O20 3.5709 no 4_565
H35 O22 3.4840 no 2_556
H35 O24 3.1703 no .
H35 O26 3.0885 no .
H35 O28B 3.4446 no 2_546
H35 H24 3.5111 no 4_565
H35 H25 2.8735 no 4_565
H35 H28 2.9686 no 2_556
H35 H32 2.3803 no .
H35 H33 3.3059 no .
H35 H36 3.5510 no .
H35 H37 2.2038 no .
H36 O1 3.0124 no 4_465
H36 O2 2.9910 no 4_465
H36 O3 2.9494 no 4_465
H36 O6 2.3171 no 2_556
H36 O23 2.9727 no .
H36 O25 3.1930 no .
H36 O27 3.1262 no .
H36 H7 3.0915 no 4_465
H36 H8 2.6902 no 4_465
H36 H9 3.1397 no 4_465
H36 H17 3.5496 no .
H36 H30 3.4092 no .
H36 H31 2.2371 no .
H36 H34 3.2195 no .
H36 H35 3.5510 no .
H36 H38 2.3220 no .
H36 H39 3.4224 no .
H37 O6 2.7322 no 2_556
H37 O23 2.8370 no .
H37 O25 1.8826 no .
H37 O27 3.1244 no .
H37 H10 3.2585 no 2_546
H37 H11 3.4467 no 2_546
H37 H17 3.5848 no .
H37 H27 3.5370 no 2_546
H37 H30 3.4706 no .
H37 H31 2.2569 no .
H37 H32 3.2736 no .
H37 H34 2.1390 no .
H37 H35 2.2038 no .
H37 H38 2.3904 no .
H37 H39 3.3968 no .
H38 S1 3.2124 no 2_546
H38 O1 3.2807 no 2_546
H38 O1 3.4874 no 4_465
H38 O21 2.9987 no 2_546
H38 O26 1.8820 no .
H38 O27 3.1836 no 3_567
H38 C14 3.4385 no 2_546
H38 C15 3.5520 no 2_546
H38 H7 2.4851 no 2_546
H38 H7 3.0327 no 4_465
H38 H26 3.3707 no 2_546
H38 H27 2.2460 no 2_546
H38 H31 3.4401 no .
H38 H36 2.3220 no .
H38 H37 2.3904 no .
H38 H38 3.3085 no 3_567
H38 H39 3.1506 no 3_567
H39 S1 3.5116 no 4_465
H39 O1 3.0846 no 2_546
H39 O3 3.4632 no 2_546
H39 O21 3.1781 no 2_546
H39 O26 3.0239 no .
H39 O27 3.2769 no 3_567
H39 C13 3.0973 no 2_546
H39 C14 2.7899 no 2_546
H39 C15 2.5930 no 2_546
H39 C16 2.7277 no 2_546
H39 C17 3.0224 no 2_546
H39 C18 3.2149 no 2_546
H39 H5 3.2906 no 2_546
H39 H7 2.4528 no 2_546
H39 H7 3.1421 no 4_465
H39 H26 3.4689 no 2_546
H39 H27 2.3259 no 2_546
H39 H36 3.4224 no .
H39 H37 3.3968 no .
H39 H38 3.1506 no 3_567
H39 H39 3.4610 no 3_567

loop_
_geom_hbond_atom_site_label_D
_geom_hbond_atom_site_label_H
_geom_hbond_atom_site_label_A
_geom_hbond_site_symmetry_A
_geom_hbond_distance_DA
_geom_hbond_distance_DH
_geom_hbond_distance_HA
_geom_hbond_angle_DHA
_geom_hbond_publ_flag
O1 H7 S1 . 3.105(2) 0.840 2.622 117.9 no
O1 H7 O27 2_556 2.681(3) 0.840 1.963 142.9 no
O2 H8 S2 . 3.0602(18) 0.840 2.542 121.0 no
O2 H8 O6 3_666 2.827(3) 0.840 2.106 143.6 no
O3 H9 S3 . 3.0331(18) 0.840 2.512 121.2 no
O3 H9 O2 . 2.942(3) 0.840 2.381 124.7 no
O13 H10 O23 2_556 2.735(3) 0.801 1.945 168.5 no
O13 H11 O21 . 2.687(4) 0.727 1.970 168.5 no
O14 H12 O5 2_556 2.720(4) 0.741 1.987 170.2 no
O14 H13 O24 2_556 2.777(3) 0.790 1.994 171.1 no
O15 H14 O4 2_556 2.768(3) 0.761 2.007 179.0 no
O15 H15 O9 4_565 2.784(3) 0.715 2.073 173.0 no
O16 H16 O11 3_576 2.716(3) 0.788 1.930 175.2 no
O16 H17 O23 . 2.707(3) 0.721 1.987 176.0 no
O17 H18 O24 . 2.762(3) 0.804 1.959 178.0 no
O17 H19 O4 . 2.985(3) 0.793 2.207 167.1 no
O18 H20 O22 . 2.684(4) 0.805 1.895 166.6 no
O18 H21 O8 3_566 2.700(3) 0.860 1.875 160.4 no
O19 H22 O22 . 2.731(3) 0.719 2.040 161.2 no
O19 H23 O21 . 2.703(4) 0.800 1.939 159.7 no
O20 H24 O7 . 2.792(3) 0.718 2.079 172.1 no
O20 H25 O10 3_576 2.861(4) 0.838 2.038 167.1 no
O21 H26 O28A . 2.598(5) 0.802 1.811 166.6 no
O21 H26 O28B . 2.770(14) 0.802 1.986 165.9 no
O21 H27 O27 2_556 2.737(5) 0.857 1.900 164.8 no
O22 H28 O12 1_545 2.739(4) 0.760 2.005 162.6 no
O22 H29 O8 . 2.741(3) 0.776 1.983 165.3 no
O23 H30 O9 3_566 2.869(3) 0.748 2.164 157.3 no
O23 H31 O26 . 2.790(4) 0.751 2.081 157.6 no
O24 H32 O25 . 2.803(4) 0.839 1.982 165.9 no
O24 H33 O7 4_565 2.794(3) 0.905 1.896 171.4 no
O25 H34 O4 2_556 2.991(3) 0.807 2.190 171.6 no
O25 H35 O10 2_546 2.874(3) 0.793 2.084 173.9 no
O26 H36 O6 2_556 2.801(3) 0.735 2.317 124.7 no
O26 H37 O25 . 2.793(4) 0.912 1.883 176.1 no
O27 H38 O26 . 2.678(4) 0.809 1.882 168.1 no

loop_
_geom_torsion_atom_site_label_1
_geom_torsion_atom_site_label_2
_geom_torsion_atom_site_label_3
_geom_torsion_atom_site_label_4
_geom_torsion
_geom_torsion_publ_flag
_geom_torsion_site_symmetry_1
_geom_torsion_site_symmetry_3
_geom_torsion_site_symmetry_4
C5 S1 C15 C14 13.3(2) no . 3_676 3_676
C5 S1 C15 C16 -168.42(14) no . 3_676 3_676
C15 S1 C5 C4 -85.87(18) no 3_676 . .
C15 S1 C5 C6 101.35(17) no 3_676 . .
C3 S2 C11 C10 110.25(17) no . . .
C3 S2 C11 C12 -71.37(17) no . . .
C11 S2 C3 C2 116.77(17) no . . .
C11 S2 C3 C4 -65.74(19) no . . .
C9 S3 C17 C16 100.68(17) no . . .
C9 S3 C17 C18 -84.34(17) no . . .
C17 S3 C9 C8 100.52(16) no . . .
C17 S3 C9 C10 -85.81(17) no . . .
O4 S4 C1 C2 -79.49(19) no . . .
O4 S4 C1 C6 99.67(17) no . . .
O5 S4 C1 C2 162.10(16) no . . .
O5 S4 C1 C6 -18.7(2) no . . .
O6 S4 C1 C2 40.01(19) no . . .
O6 S4 C1 C6 -140.83(16) no . . .
O7 S5 C7 C8 -71.64(18) no . . .
O7 S5 C7 C12 107.28(17) no . . .
O8 S5 C7 C8 168.57(16) no . . .
O8 S5 C7 C12 -12.5(2) no . . .
O9 S5 C7 C8 47.88(19) no . . .
O9 S5 C7 C12 -133.21(16) no . . .
O10 S6 C13 C14 -125.14(16) no . . .
O10 S6 C13 C18 55.45(18) no . . .
O11 S6 C13 C14 115.07(17) no . . .
O11 S6 C13 C18 -64.34(19) no . . .
O12 S6 C13 C14 -6.8(2) no . . .
O12 S6 C13 C18 173.83(16) no . . .
S4 C1 C2 C3 -179.30(15) no . . .
S4 C1 C6 C5 178.76(14) no . . .
C2 C1 C6 C5 -2.1(4) no . . .
C6 C1 C2 C3 1.5(4) no . . .
C1 C2 C3 S2 177.93(18) no . . .
C1 C2 C3 C4 0.4(4) no . . .
S2 C3 C4 O1 0.6(3) no . . .
S2 C3 C4 C5 -179.25(14) no . . .
C2 C3 C4 O1 178.0(2) no . . .
C2 C3 C4 C5 -1.8(4) no . . .
O1 C4 C5 S1 8.8(4) no . . .
O1 C4 C5 C6 -178.55(19) no . . .
C3 C4 C5 S1 -171.35(18) no . . .
C3 C4 C5 C6 1.3(4) no . . .
S1 C5 C6 C1 173.49(14) no . . .
C4 C5 C6 C1 0.7(4) no . . .
S5 C7 C8 C9 178.82(14) no . . .
S5 C7 C12 C11 -176.36(14) no . . .
C8 C7 C12 C11 2.5(4) no . . .
C12 C7 C8 C9 -0.1(4) no . . .
C7 C8 C9 S3 171.37(18) no . . .
C7 C8 C9 C10 -2.4(3) no . . .
S3 C9 C10 O2 7.6(3) no . . .
S3 C9 C10 C11 -171.24(14) no . . .
C8 C9 C10 O2 -178.86(19) no . . .
C8 C9 C10 C11 2.3(4) no . . .
O2 C10 C11 S2 -0.3(4) no . . .
O2 C10 C11 C12 -178.62(18) no . . .
C9 C10 C11 S2 178.47(17) no . . .
C9 C10 C11 C12 0.1(4) no . . .
S2 C11 C12 C7 179.10(14) no . . .
C10 C11 C12 C7 -2.5(4) no . . .
S6 C13 C14 C15 -178.67(14) no . . .
S6 C13 C18 C17 179.69(14) no . . .
C14 C13 C18 C17 0.3(4) no . . .
C18 C13 C14 C15 0.7(4) no . . .
C13 C14 C15 S1 -178.69(18) no . . 3_676
C13 C14 C15 C16 -0.5(3) no . . .
S1 C15 C16 O3 -2.1(3) no 3_676 . .
S1 C15 C16 C17 177.72(13) no 3_676 . .
C14 C15 C16 O3 179.54(18) no . . .
C14 C15 C16 C17 -0.6(3) no . . .
O3 C16 C17 S3 -3.5(3) no . . .
O3 C16 C17 C18 -178.53(18) no . . .
C15 C16 C17 S3 176.64(17) no . . .
C15 C16 C17 C18 1.6(3) no . . .
S3 C17 C18 C13 -176.34(14) no . . .
C16 C17 C18 C13 -1.5(3) no . . .
